data_4130881
loop_
_publ_author_name
'Kumar, Roopender'
'Linden, Anthony'
'Nevado, Cristina'

_publ_section_title
;
 Evidence for Direct Transmetalation of Au<sup>III</sup>-F with Boronic
 Acids.
;
_journal_issue 42
_journal_name_full 'Journal of the American Chemical Society'
_journal_page_first 13790
_journal_page_last 13793
_journal_paper_doi 10.1021/jacs.6b07763
_journal_volume 138
_journal_year 2016
_chemical_formula_moiety 'C15 H16 Au F2 N O3, 0.5(C H2 Cl2)'
_chemical_formula_sum 'C15.5 H17 Au Cl F2 N O3'
_chemical_formula_weight 535.72
_space_group_crystal_system monoclinic
_space_group_IT_number 15
_space_group_name_Hall '-C 2yc'
_space_group_name_H-M_alt 'C 1 2/c 1'
_atom_sites_solution_hydrogens mixed
_audit_creation_method SHELXL-2014/7
_cell_angle_alpha 90
_cell_angle_beta 101.2087(15)
_cell_angle_gamma 90
_cell_formula_units_Z 8
_cell_length_a 13.7561(2)
_cell_length_b 16.1000(8)
_cell_length_c 14.8396(2)
_cell_measurement_reflns_used 5785
_cell_measurement_temperature 160(2)
_cell_measurement_theta_max 29.3690
_cell_measurement_theta_min 2.2310
_cell_volume 3223.88(17)
_computing_cell_refinement 'CrysAlisPro, Version 1.171.37.35g (Agilent Technologies, 2014)'
_computing_data_collection 'CrysAlisPro, Version 1.171.37.35g (Agilent Technologies, 2014)'
_computing_data_reduction 'CrysAlisPro, Version 1.171.37.35g (Agilent Technologies, 2014)'
_computing_molecular_graphics 'ORTEPII (Johnson, 1976)'
_computing_publication_material 'SHELXL-2014 and PLATON (Spek, 2015)'
_computing_structure_refinement 'SHELXL-2014 (Sheldrick, 2015)'
_computing_structure_solution 'SHELXS-2014 (Sheldrick, 2008)'
_diffrn_ambient_temperature 160(2)
_diffrn_detector 'Atlas CCD camera on \k goniostat'
_diffrn_detector_area_resol_mean 10.3801
_diffrn_measured_fraction_theta_full 1.000
_diffrn_measured_fraction_theta_max 0.909
_diffrn_measurement_device_type 'Oxford Diffraction SuperNova, dual radiation diffractometer'
_diffrn_measurement_method '\w scans'
_diffrn_radiation_monochromator mirror
_diffrn_radiation_source 'SuperNova (Mo) X-ray Source'
_diffrn_radiation_type 'Mo K\a'
_diffrn_radiation_wavelength 0.71073
_diffrn_reflns_av_R_equivalents 0.0182
_diffrn_reflns_av_unetI/netI 0.0236
_diffrn_reflns_Laue_measured_fraction_full 1.000
_diffrn_reflns_Laue_measured_fraction_max 0.909
_diffrn_reflns_limit_h_max 18
_diffrn_reflns_limit_h_min -17
_diffrn_reflns_limit_k_max 22
_diffrn_reflns_limit_k_min -21
_diffrn_reflns_limit_l_max 15
_diffrn_reflns_limit_l_min -20
_diffrn_reflns_number 8280
_diffrn_reflns_point_group_measured_fraction_full 1.000
_diffrn_reflns_point_group_measured_fraction_max 0.909
_diffrn_reflns_theta_full 25.242
_diffrn_reflns_theta_max 29.419
_diffrn_reflns_theta_min 2.239
_exptl_absorpt_coefficient_mu 9.327
_exptl_absorpt_correction_T_max 1.00000
_exptl_absorpt_correction_T_min 0.50791
_exptl_absorpt_correction_type multi-scan
_exptl_absorpt_process_details
;
Empirical absorption correction using spherical harmonics,
 implemented in SCALE3 ABSPACK scaling algorithm.
CrysAlisPro, Version 1.171.37.35g (Agilent Technologies, 2014)
;
_exptl_crystal_colour yellow
_exptl_crystal_density_diffrn 2.207
_exptl_crystal_description prism
_exptl_crystal_F_000 2040
_exptl_crystal_size_max 0.21
_exptl_crystal_size_mid 0.17
_exptl_crystal_size_min 0.15
_refine_diff_density_max 3.055
_refine_diff_density_min -2.998
_refine_diff_density_rms 0.138
_refine_ls_extinction_method none
_refine_ls_goodness_of_fit_ref 1.046
_refine_ls_hydrogen_treatment constr
_refine_ls_matrix_type full
_refine_ls_number_parameters 217
_refine_ls_number_reflns 4067
_refine_ls_number_restraints 0
_refine_ls_restrained_S_all 1.046
_refine_ls_R_factor_all 0.0397
_refine_ls_R_factor_gt 0.0366
_refine_ls_shift/su_max 0.002
_refine_ls_shift/su_mean 0.000
_refine_ls_structure_factor_coef Fsqd
_refine_ls_weighting_details 'w=1/[\s^2^(Fo^2^)+(0.0206P)^2^+42.4267P] where P=(Fo^2^+2Fc^2^)/3'
_refine_ls_weighting_scheme calc
_refine_ls_wR_factor_gt 0.0758
_refine_ls_wR_factor_ref 0.0777
_reflns_Friedel_coverage 0.000
_reflns_number_gt 3745
_reflns_number_total 4068
_reflns_threshold_expression 'I > 2\s(I)'
_cod_data_source_file ja6b07763_si_005.cif
_cod_data_source_block nv1508
_cod_depositor_comments
;
The following automatic conversions were performed:

data item '_atom_sites_solution_hydrogens' value 'geom & difmap' was
changed to 'mixed'.

Automatic conversion script
Id: cif_fix_values 6909 2019-04-08 15:41:33Z antanas 
;
_cod_original_cell_volume 3223.86(18)
_cod_original_sg_symbol_H-M 'C 2/c'
_cod_database_code 4130881
_shelx_shelxl_version_number 2014/7
_shelx_space_group_comment
;
The symmetry employed for this shelxl refinement is uniquely defined
by the following loop, which should always be used as a source of
symmetry information in preference to the above space-group names.
They are only intended as comments.
;

loop_
_space_group_symop_operation_xyz
'x, y, z'
'-x, y, -z+1/2'
'x+1/2, y+1/2, z'
'-x+1/2, y+1/2, -z+1/2'
'-x, -y, -z'
'x, -y, z-1/2'
'-x+1/2, -y+1/2, -z'
'x+1/2, -y+1/2, z-1/2'

loop_
_atom_site_label
_atom_site_type_symbol
_atom_site_fract_x
_atom_site_fract_y
_atom_site_fract_z
_atom_site_U_iso_or_equiv
_atom_site_adp_type
_atom_site_occupancy
_atom_site_site_symmetry_order
_atom_site_calc_flag
_atom_site_refinement_flags_posn
_atom_site_refinement_flags_adp
_atom_site_refinement_flags_occupancy
Au1 Au 0.63902(2) 0.58046(2) 0.66935(2) 0.03677(8) Uani 1 1 d . . .
F1 F 0.7816(3) 0.6050(2) 0.7281(3) 0.0509(9) Uani 1 1 d . . .
F2 F 0.6291(3) 0.6988(2) 0.6446(3) 0.0637(11) Uani 1 1 d . . .
N1 N 0.6538(3) 0.4598(2) 0.6926(3) 0.0313(9) Uani 1 1 d . . .
O1 O 0.4379(4) 0.6797(3) 0.5666(3) 0.0573(13) Uani 1 1 d . . .
O2 O 0.2583(4) 0.6151(3) 0.4978(4) 0.0664(15) Uani 1 1 d . . .
O3 O 0.2242(3) 0.4501(3) 0.5031(4) 0.0594(13) Uani 1 1 d . . .
C1 C 0.7414(4) 0.4306(3) 0.7354(4) 0.0371(12) Uani 1 1 d . . .
H1 H 0.7945 0.4678 0.7565 0.045 Uiso 1 1 calc R U .
C2 C 0.7550(4) 0.3465(3) 0.7490(4) 0.0407(13) Uani 1 1 d . . .
H2 H 0.8165 0.3251 0.7807 0.049 Uiso 1 1 calc R U .
C3 C 0.6774(4) 0.2942(3) 0.7156(4) 0.0387(12) Uani 1 1 d . . .
H3 H 0.6862 0.2360 0.7247 0.046 Uiso 1 1 calc R U .
C4 C 0.5860(4) 0.3239(3) 0.6686(4) 0.0310(10) Uani 1 1 d . . .
C5 C 0.5743(4) 0.4101(3) 0.6592(4) 0.0303(10) Uani 1 1 d . . .
C6 C 0.5075(4) 0.2617(3) 0.6301(4) 0.0379(12) Uani 1 1 d . . .
H61 H 0.4503 0.2686 0.6598 0.057 Uiso 1 1 calc R U .
H62 H 0.5342 0.2054 0.6415 0.057 Uiso 1 1 calc R U .
H63 H 0.4868 0.2705 0.5638 0.057 Uiso 1 1 calc R U .
C7 C 0.4866(4) 0.4587(3) 0.6174(4) 0.0316(11) Uani 1 1 d . . .
C8 C 0.5021(4) 0.5451(3) 0.6148(4) 0.0361(12) Uani 1 1 d . . .
C9 C 0.4237(5) 0.5965(3) 0.5754(4) 0.0438(14) Uani 1 1 d . . .
C10 C 0.3312(5) 0.5630(4) 0.5400(4) 0.0458(15) Uani 1 1 d . . .
C11 C 0.3161(4) 0.4770(4) 0.5420(4) 0.0423(13) Uani 1 1 d . . .
C12 C 0.3933(4) 0.4252(3) 0.5809(4) 0.0369(12) Uani 1 1 d . . .
H12 H 0.3829 0.3669 0.5829 0.044 Uiso 1 1 calc R U .
C13 C 0.4010(10) 0.7299(5) 0.6320(7) 0.111(4) Uani 1 1 d . . .
H131 H 0.3301 0.7402 0.6102 0.166 Uiso 1 1 calc R U .
H132 H 0.4366 0.7830 0.6394 0.166 Uiso 1 1 calc R U .
H133 H 0.4111 0.7010 0.6912 0.166 Uiso 1 1 calc R U .
C14 C 0.1710(7) 0.6185(7) 0.5375(6) 0.087(3) Uani 1 1 d . . .
H141 H 0.1225 0.5778 0.5070 0.131 Uiso 1 1 calc R U .
H142 H 0.1423 0.6743 0.5295 0.131 Uiso 1 1 calc R U .
H143 H 0.1888 0.6055 0.6032 0.131 Uiso 1 1 calc R U .
C15 C 0.2054(5) 0.3628(5) 0.4973(6) 0.067(2) Uani 1 1 d . . .
H151 H 0.2504 0.3364 0.4622 0.100 Uiso 1 1 calc R U .
H152 H 0.1367 0.3530 0.4665 0.100 Uiso 1 1 calc R U .
H153 H 0.2163 0.3391 0.5593 0.100 Uiso 1 1 calc R U .
Cl1 Cl 1.0032(2) 0.4798(2) 0.6532(3) 0.1440(17) Uani 1 1 d . . .
C16 C 1.0000 0.5384(6) 0.7500 0.064(3) Uani 1 2 d S T P
H161 H 1.0592 0.5746 0.7623 0.077 Uiso 1 1 d R U .

loop_
_atom_site_aniso_label
_atom_site_aniso_U_11
_atom_site_aniso_U_22
_atom_site_aniso_U_33
_atom_site_aniso_U_23
_atom_site_aniso_U_13
_atom_site_aniso_U_12
Au1 0.04922(13) 0.01520(9) 0.05052(14) 0.00076(8) 0.02118(10) -0.00300(8)
F1 0.054(2) 0.0287(16) 0.071(3) -0.0092(16) 0.0148(18) -0.0134(15)
F2 0.091(3) 0.0125(14) 0.089(3) 0.0025(16) 0.022(2) -0.0074(17)
N1 0.030(2) 0.0184(18) 0.048(3) 0.0003(17) 0.0153(18) 0.0012(16)
O1 0.090(4) 0.025(2) 0.062(3) 0.0178(19) 0.027(3) 0.021(2)
O2 0.074(3) 0.069(3) 0.057(3) 0.025(2) 0.014(2) 0.050(3)
O3 0.036(2) 0.071(3) 0.069(3) 0.018(3) 0.005(2) 0.014(2)
C1 0.028(2) 0.030(3) 0.055(3) -0.006(2) 0.011(2) 0.000(2)
C2 0.032(3) 0.031(3) 0.059(4) -0.002(2) 0.008(2) 0.011(2)
C3 0.041(3) 0.018(2) 0.058(4) 0.003(2) 0.012(3) 0.007(2)
C4 0.028(2) 0.019(2) 0.048(3) 0.005(2) 0.013(2) 0.0037(18)
C5 0.030(2) 0.020(2) 0.044(3) 0.006(2) 0.016(2) 0.0018(18)
C6 0.039(3) 0.019(2) 0.057(4) 0.009(2) 0.013(2) -0.002(2)
C7 0.035(3) 0.021(2) 0.043(3) 0.010(2) 0.019(2) 0.0064(19)
C8 0.050(3) 0.021(2) 0.043(3) 0.009(2) 0.025(3) 0.007(2)
C9 0.062(4) 0.028(3) 0.047(3) 0.016(2) 0.026(3) 0.018(3)
C10 0.054(4) 0.044(3) 0.043(3) 0.017(3) 0.019(3) 0.028(3)
C11 0.031(3) 0.050(3) 0.048(3) 0.015(3) 0.013(2) 0.012(2)
C12 0.032(3) 0.029(3) 0.052(3) 0.013(2) 0.013(2) 0.002(2)
C13 0.220(14) 0.030(4) 0.106(8) 0.012(4) 0.090(9) 0.032(6)
C14 0.079(6) 0.120(8) 0.063(5) 0.009(5) 0.014(4) 0.075(6)
C15 0.034(3) 0.091(6) 0.073(5) 0.034(4) 0.003(3) -0.014(3)
Cl1 0.0854(18) 0.158(3) 0.160(3) -0.095(3) -0.0450(19) 0.0412(19)
C16 0.049(5) 0.044(5) 0.093(8) 0.000 -0.002(5) 0.000

loop_
_atom_type_symbol
_atom_type_description
_atom_type_scat_dispersion_real
_atom_type_scat_dispersion_imag
_atom_type_scat_source
C C 0.0033 0.0016 'International Tables Vol C Tables 4.2.6.8 and 6.1.1.4'
H H 0.0000 0.0000 'International Tables Vol C Tables 4.2.6.8 and 6.1.1.4'
Au Au -2.0133 8.8022 'International Tables Vol C Tables 4.2.6.8 and 6.1.1.4'
Cl Cl 0.1484 0.1585 'International Tables Vol C Tables 4.2.6.8 and 6.1.1.4'
F F 0.0171 0.0103 'International Tables Vol C Tables 4.2.6.8 and 6.1.1.4'
N N 0.0061 0.0033 'International Tables Vol C Tables 4.2.6.8 and 6.1.1.4'
O O 0.0106 0.0060 'International Tables Vol C Tables 4.2.6.8 and 6.1.1.4'

loop_
_exptl_crystal_face_index_h
_exptl_crystal_face_index_k
_exptl_crystal_face_index_l
_exptl_crystal_face_perp_dist
_exptl_oxdiff_crystal_face_indexfrac_h
_exptl_oxdiff_crystal_face_indexfrac_k
_exptl_oxdiff_crystal_face_indexfrac_l
_exptl_oxdiff_crystal_face_x
_exptl_oxdiff_crystal_face_y
_exptl_oxdiff_crystal_face_z
-15 14 1 0.0407 -14.9904 14.0066 1.0148 -0.2047 0.7386 0.6334
19 0 0 0.0950 18.9960 -0.0084 -0.0341 0.3866 -0.9196 -0.0295
15 -7 9 0.0954 15.0059 -7.0075 8.9690 -0.1157 -0.9890 -0.2250
-6 -7 20 0.1001 -5.9755 -6.9994 19.9948 -0.9723 -0.2698 -0.0725
2 -22 -5 0.0982 1.9851 -22.0005 -4.9809 0.0165 -0.0241 -0.9992
7 10 -18 0.0925 6.9790 9.9988 -18.0011 0.9445 0.1759 0.2212
-15 -13 -3 0.0672 -15.0055 -12.9932 -2.9596 -0.3178 0.7702 -0.5657
14 14 3 0.0770 14.0061 13.9936 2.9606 0.3074 -0.7189 0.6101
0 -1 -21 0.0974 -0.0275 -0.9979 -20.9767 0.8095 0.5646 -0.2714
0 4 20 0.0763 0.0273 3.9980 19.9754 -0.7405 -0.5290 0.3889
14 -15 -2 0.1053 13.9890 -15.0060 -2.0111 0.2134 -0.6661 -0.6856
1 22 5 0.0743 1.0143 21.9992 4.9755 0.0445 -0.1211 0.9945

loop_
_geom_angle_atom_site_label_1
_geom_angle_atom_site_label_2
_geom_angle_atom_site_label_3
_geom_angle
_geom_angle_site_symmetry_1
F2 Au1 N1 177.81(18) .
F2 Au1 C8 100.3(2) .
N1 Au1 C8 81.17(19) .
F2 Au1 F1 85.18(17) .
N1 Au1 F1 93.38(16) .
C8 Au1 F1 174.55(17) .
C1 N1 C5 123.4(4) .
C1 N1 Au1 118.8(4) .
C5 N1 Au1 117.7(3) .
C9 O1 C13 114.4(5) .
C10 O2 C14 115.6(5) .
C11 O3 C15 118.9(5) .
N1 C1 C2 120.0(5) .
N1 C1 H1 120.0 .
C2 C1 H1 120.0 .
C3 C2 C1 118.5(5) .
C3 C2 H2 120.8 .
C1 C2 H2 120.8 .
C2 C3 C4 122.0(5) .
C2 C3 H3 119.0 .
C4 C3 H3 119.0 .
C3 C4 C5 117.6(5) .
C3 C4 C6 118.2(4) .
C5 C4 C6 124.2(5) .
N1 C5 C4 118.4(5) .
N1 C5 C7 111.9(4) .
C4 C5 C7 129.7(5) .
C4 C6 H61 109.5 .
C4 C6 H62 109.5 .
H61 C6 H62 109.5 .
C4 C6 H63 109.5 .
H61 C6 H63 109.5 .
H62 C6 H63 109.5 .
C12 C7 C8 120.1(5) .
C12 C7 C5 124.9(4) .
C8 C7 C5 115.0(5) .
C9 C8 C7 119.3(6) .
C9 C8 Au1 126.7(4) .
C7 C8 Au1 114.1(4) .
O1 C9 C10 118.9(5) .
O1 C9 C8 120.6(6) .
C10 C9 C8 120.4(5) .
O2 C10 C9 118.2(6) .
O2 C10 C11 121.3(7) .
C9 C10 C11 120.3(5) .
O3 C11 C12 124.2(6) .
O3 C11 C10 115.9(5) .
C12 C11 C10 119.9(6) .
C11 C12 C7 120.0(5) .
C11 C12 H12 120.0 .
C7 C12 H12 120.0 .
O1 C13 H131 109.5 .
O1 C13 H132 109.5 .
H131 C13 H132 109.5 .
O1 C13 H133 109.5 .
H131 C13 H133 109.5 .
H132 C13 H133 109.5 .
O2 C14 H141 109.5 .
O2 C14 H142 109.5 .
H141 C14 H142 109.5 .
O2 C14 H143 109.5 .
H141 C14 H143 109.5 .
H142 C14 H143 109.5 .
O3 C15 H151 109.5 .
O3 C15 H152 109.5 .
H151 C15 H152 109.5 .
O3 C15 H153 109.5 .
H151 C15 H153 109.5 .
H152 C15 H153 109.5 .
Cl1 C16 Cl1 113.8(7) 2_756
Cl1 C16 H161 108.8 2_756
Cl1 C16 H161 108.8 .

loop_
_geom_bond_atom_site_label_1
_geom_bond_atom_site_label_2
_geom_bond_distance
_geom_bond_site_symmetry_2
Au1 F2 1.940(3) .
Au1 N1 1.977(4) .
Au1 C8 1.984(6) .
Au1 F1 2.025(4) .
N1 C1 1.334(7) .
N1 C5 1.368(6) .
O1 C9 1.365(7) .
O1 C13 1.430(9) .
O2 C10 1.363(7) .
O2 C14 1.438(10) .
O3 C11 1.354(8) .
O3 C15 1.428(10) .
C1 C2 1.376(7) .
C1 H1 0.9500 .
C2 C3 1.374(8) .
C2 H2 0.9500 .
C3 C4 1.398(7) .
C3 H3 0.9500 .
C4 C5 1.401(6) .
C4 C6 1.502(7) .
C5 C7 1.470(7) .
C6 H61 0.9800 .
C6 H62 0.9800 .
C6 H63 0.9800 .
C7 C12 1.401(8) .
C7 C8 1.409(7) .
C8 C9 1.394(8) .
C9 C10 1.387(10) .
C10 C11 1.402(9) .
C11 C12 1.385(7) .
C12 H12 0.9500 .
C13 H131 0.9800 .
C13 H132 0.9800 .
C13 H133 0.9800 .
C14 H141 0.9800 .
C14 H142 0.9800 .
C14 H143 0.9800 .
C15 H151 0.9800 .
C15 H152 0.9800 .
C15 H153 0.9800 .
Cl1 C16 1.726(6) .
C16 Cl1 1.726(6) 2_756
C16 H161 0.9900 .

loop_
_geom_torsion_atom_site_label_1
_geom_torsion_atom_site_label_2
_geom_torsion_atom_site_label_3
_geom_torsion_atom_site_label_4
_geom_torsion
C5 N1 C1 C2 -0.9(9)
Au1 N1 C1 C2 -177.2(4)
N1 C1 C2 C3 1.6(9)
C1 C2 C3 C4 0.0(9)
C2 C3 C4 C5 -2.2(9)
C2 C3 C4 C6 176.6(6)
C1 N1 C5 C4 -1.3(8)
Au1 N1 C5 C4 175.0(4)
C1 N1 C5 C7 178.6(5)
Au1 N1 C5 C7 -5.1(6)
C3 C4 C5 N1 2.8(8)
C6 C4 C5 N1 -176.0(5)
C3 C4 C5 C7 -177.1(5)
C6 C4 C5 C7 4.1(9)
N1 C5 C7 C12 -177.2(5)
C4 C5 C7 C12 2.7(9)
N1 C5 C7 C8 3.5(7)
C4 C5 C7 C8 -176.6(5)
C12 C7 C8 C9 -0.2(8)
C5 C7 C8 C9 179.2(5)
C12 C7 C8 Au1 -179.8(4)
C5 C7 C8 Au1 -0.4(6)
C13 O1 C9 C10 79.5(9)
C13 O1 C9 C8 -103.8(8)
C7 C8 C9 O1 -175.8(5)
Au1 C8 C9 O1 3.7(8)
C7 C8 C9 C10 0.8(8)
Au1 C8 C9 C10 -179.7(4)
C14 O2 C10 C9 -120.5(8)
C14 O2 C10 C11 64.3(9)
O1 C9 C10 O2 0.1(9)
C8 C9 C10 O2 -176.5(5)
O1 C9 C10 C11 175.4(6)
C8 C9 C10 C11 -1.3(9)
C15 O3 C11 C12 -3.1(9)
C15 O3 C11 C10 176.0(6)
O2 C10 C11 O3 -2.8(9)
C9 C10 C11 O3 -177.9(5)
O2 C10 C11 C12 176.3(5)
C9 C10 C11 C12 1.2(9)
O3 C11 C12 C7 178.3(5)
C10 C11 C12 C7 -0.7(9)
C8 C7 C12 C11 0.2(8)
C5 C7 C12 C11 -179.1(5)
